data_4118529
loop_
_publ_author_name
'Powner, Matthew W.'
'Zheng, Shao-Liang'
'Szostak, Jack W.'

_publ_section_title
;
 Multicomponent Assembly of Proposed DNA Precursors in Water
;
_journal_coden_ASTM JACSAT
_journal_issue 33
_journal_name_full 'Journal of the American Chemical Society'
_journal_page_first 13889
_journal_page_last 13895
_journal_paper_doi 10.1021/ja306176n
_journal_volume 134
_journal_year 2012
_chemical_formula_sum 'C20 H30 N12 O7 S2'
_chemical_formula_weight 614.68
_space_group_IT_number 14
_symmetry_cell_setting monoclinic
_symmetry_space_group_name_Hall '-P 2ybc'
_symmetry_space_group_name_H-M 'P 1 21/c 1'
_atom_sites_solution_hydrogens geom
_atom_sites_solution_primary direct
_atom_sites_solution_secondary difmap
_audit_creation_method SHELXL-97
_cell_angle_alpha 90.00
_cell_angle_beta 93.691(4)
_cell_angle_gamma 90.00
_cell_formula_units_Z 4
_cell_length_a 9.732(3)
_cell_length_b 15.359(4)
_cell_length_c 17.336(4)
_cell_measurement_reflns_used 4207
_cell_measurement_temperature 100(2)
_cell_measurement_theta_max 25.38
_cell_measurement_theta_min 2.98
_cell_volume 2585.9(12)
_computing_cell_refinement 'SAINT 7.46A (Bruker-AXS, 2009)'
_computing_data_collection 'APEX2 v2009.3.0 (Bruker-AXS, 2009)'
_computing_data_reduction 'SAINT 7.46A (Bruker-AXS, 2009)'
_computing_molecular_graphics 'Bruker SHELXTL'
_computing_publication_material 'Bruker SHELXTL'
_computing_structure_refinement 'SHELXL-97 (Sheldrick, 2008)'
_computing_structure_solution 'SHELXS-97 (Sheldrick, 2008)'
_diffrn_ambient_temperature 100(2)
_diffrn_measured_fraction_theta_full 0.982
_diffrn_measured_fraction_theta_max 0.982
_diffrn_measurement_device_type 'CCD area detector'
_diffrn_measurement_method 'phi and omega scans'
_diffrn_radiation_monochromator graphite
_diffrn_radiation_source 'fine-focus sealed tube'
_diffrn_radiation_type MoK\a
_diffrn_radiation_wavelength 0.71073
_diffrn_reflns_av_R_equivalents 0.0676
_diffrn_reflns_av_sigmaI/netI 0.0748
_diffrn_reflns_limit_h_max 11
_diffrn_reflns_limit_h_min -11
_diffrn_reflns_limit_k_max 18
_diffrn_reflns_limit_k_min -18
_diffrn_reflns_limit_l_max 21
_diffrn_reflns_limit_l_min -18
_diffrn_reflns_number 15156
_diffrn_reflns_theta_full 25.71
_diffrn_reflns_theta_max 25.71
_diffrn_reflns_theta_min 1.77
_exptl_absorpt_coefficient_mu 0.275
_exptl_absorpt_correction_T_max 0.9864
_exptl_absorpt_correction_T_min 0.9522
_exptl_absorpt_correction_type multi-scan
_exptl_absorpt_process_details sadabs
_exptl_crystal_colour colorless
_exptl_crystal_density_diffrn 1.579
_exptl_crystal_description needle
_exptl_crystal_F_000 1288
_exptl_crystal_size_max 0.18
_exptl_crystal_size_mid 0.08
_exptl_crystal_size_min 0.05
_refine_diff_density_max 0.317
_refine_diff_density_min -0.343
_refine_diff_density_rms 0.072
_refine_ls_extinction_method none
_refine_ls_goodness_of_fit_ref 1.042
_refine_ls_hydrogen_treatment mixed
_refine_ls_matrix_type full
_refine_ls_number_parameters 428
_refine_ls_number_reflns 4829
_refine_ls_number_restraints 38
_refine_ls_restrained_S_all 1.040
_refine_ls_R_factor_all 0.0879
_refine_ls_R_factor_gt 0.0464
_refine_ls_shift/su_max 0.001
_refine_ls_shift/su_mean 0.000
_refine_ls_structure_factor_coef Fsqd
_refine_ls_weighting_details 'calc w=1/[\s^2^(Fo^2^)+(0.0438P)^2^+0.0000P] where P=(Fo^2^+2Fc^2^)/3'
_refine_ls_weighting_scheme calc
_refine_ls_wR_factor_gt 0.0910
_refine_ls_wR_factor_ref 0.1062
_reflns_number_gt 3165
_reflns_number_total 4829
_reflns_threshold_expression >2sigma(I)
_cod_data_source_file ja306176n_si_010.cif
_cod_data_source_block MP2-130-Cl-F11
_cod_original_cell_volume 2585.8(11)
_cod_database_code 4118529

loop_
_symmetry_equiv_pos_as_xyz
'x, y, z'
'-x, y+1/2, -z+1/2'
'-x, -y, -z'
'x, -y-1/2, z-1/2'

loop_
_atom_site_label
_atom_site_type_symbol
_atom_site_fract_x
_atom_site_fract_y
_atom_site_fract_z
_atom_site_U_iso_or_equiv
_atom_site_adp_type
_atom_site_occupancy
_atom_site_symmetry_multiplicity
_atom_site_calc_flag
_atom_site_refinement_flags
_atom_site_disorder_assembly
_atom_site_disorder_group
S1 S 1.05031(8) 0.88904(5) 0.18697(5) 0.0224(2) Uani 1 1 d . . .
O1 O 0.5261(2) 0.65646(15) 0.27454(13) 0.0306(6) Uani 1 1 d . . .
H1 H 0.488(4) 0.606(3) 0.288(2) 0.066(14) Uiso 1 1 d . . .
O2 O 0.2964(3) 0.74336(14) 0.35133(14) 0.0308(6) Uani 1 1 d . A .
H2 H 0.338(4) 0.759(2) 0.391(2) 0.049(14) Uiso 1 1 d . . .
O3 O 0.5919(2) 1.00144(12) 0.18468(12) 0.0241(5) Uani 1 1 d . A .
N1 N 0.4002(9) 0.6820(6) -0.0184(6) 0.0222(9) Uani 0.532(11) 1 d PU A 1
N2 N 0.2260(9) 0.5752(5) -0.0206(4) 0.0237(12) Uani 0.532(11) 1 d PU A 1
H2A H 0.1935 0.5272 0.0019 0.028 Uiso 0.532(11) 1 d PR A 1
H2B H 0.1826 0.5964 -0.0639 0.028 Uiso 0.532(11) 1 d PR A 1
C1 C 0.3417(10) 0.6142(7) 0.0095(8) 0.0223(10) Uani 0.532(11) 1 d PU A 1
N1B N 0.4335(10) 0.6702(7) -0.0203(7) 0.0222(9) Uani 0.468(11) 1 d PU A 2
N2B N 0.2768(10) 0.5568(5) -0.0318(5) 0.0237(12) Uani 0.468(11) 1 d PU A 2
H2BB H 0.2407 0.5743 -0.0770 0.028 Uiso 0.468(11) 1 d PR A 2
H2BA H 0.2417 0.5094 -0.0106 0.028 Uiso 0.468(11) 1 d PR A 2
C1B C 0.3736(12) 0.6034(8) 0.0073(9) 0.0223(10) Uani 0.468(11) 1 d PU A 2
N3 N 0.5369(3) 0.81425(16) 0.16276(15) 0.0188(6) Uani 1 1 d . A .
H3 H 0.510(4) 0.853(2) 0.188(2) 0.052(13) Uiso 1 1 d . . .
N4 N 0.6413(2) 0.92199(14) -0.00981(14) 0.0191(6) Uani 1 1 d . A .
N5 N 0.5665(2) 0.79275(13) 0.02838(14) 0.0182(6) Uani 1 1 d . A .
N6 N 0.7062(3) 1.06837(17) 0.09085(19) 0.0242(6) Uani 1 1 d . A .
H6A H 0.743(3) 1.0660(18) 0.0473(19) 0.019(9) Uiso 1 1 d . . .
H6B H 0.716(4) 1.116(2) 0.118(2) 0.047(11) Uiso 1 1 d . . .
C2 C 0.5399(3) 0.69890(17) 0.02872(18) 0.0235(7) Uani 1 1 d U . .
H2C H 0.6164 0.6664 0.0058 0.028 Uiso 1 1 calc R A 1
C3 C 0.5227(3) 0.66910(16) 0.11160(17) 0.0191(7) Uani 1 1 d . A .
H3A H 0.6149 0.6561 0.1379 0.023 Uiso 1 1 calc R . .
C4 C 0.4474(3) 0.73667(16) 0.15859(17) 0.0167(7) Uani 1 1 d . . .
H4 H 0.3593 0.7524 0.1290 0.020 Uiso 1 1 calc R A .
C5 C 0.5698(3) 0.84577(17) 0.09186(17) 0.0160(6) Uani 1 1 d . . .
C6 C 0.6161(3) 0.92517(16) 0.06848(17) 0.0166(7) Uani 1 1 d . A .
C7 C 0.6102(3) 0.84216(17) -0.03156(18) 0.0206(7) Uani 1 1 d . . .
H7 H 0.6171 0.8210 -0.0827 0.025 Uiso 1 1 calc R A .
C8 C 0.4131(3) 0.70412(17) 0.23799(17) 0.0192(7) Uani 1 1 d . A .
H8 H 0.3338 0.6629 0.2303 0.023 Uiso 1 1 calc R . .
C9 C 0.3681(3) 0.77715(19) 0.28885(18) 0.0242(7) Uani 1 1 d . . .
H9B H 0.4498 0.8102 0.3094 0.029 Uiso 1 1 calc R A .
H9A H 0.3074 0.8175 0.2580 0.029 Uiso 1 1 calc R . .
C10 C 0.6385(3) 1.00144(18) 0.11784(19) 0.0214(7) Uani 1 1 d . . .
S2 S 0.42371(8) 0.56948(4) 0.09948(5) 0.0217(2) Uani 1 1 d . . .
O11 O 0.8412(2) 0.67752(15) 0.19596(14) 0.0292(6) Uani 1 1 d . . .
H11 H 0.834(4) 0.683(2) 0.247(2) 0.053(12) Uiso 1 1 d . . .
O12 O 0.9678(3) 0.53858(14) 0.12064(15) 0.0383(7) Uani 1 1 d . . .
H12 H 1.023(5) 0.503(3) 0.103(3) 0.087(18) Uiso 1 1 d . . .
O13 O 0.8254(2) 0.57029(12) -0.08137(13) 0.0332(6) Uani 1 1 d . . .
N11 N 1.1175(2) 0.91207(14) 0.04309(15) 0.0194(6) Uani 1 1 d . . .
N12 N 1.2826(3) 0.95926(16) 0.13750(19) 0.0235(7) Uani 1 1 d . . .
H12A H 1.304(3) 0.970(2) 0.188(2) 0.045(12) Uiso 1 1 d . . .
H12B H 1.321(3) 0.992(2) 0.1018(18) 0.026(9) Uiso 1 1 d . . .
N13 N 0.9184(3) 0.69590(16) 0.04069(14) 0.0203(6) Uani 1 1 d . . .
H13 H 0.917(3) 0.6400(19) 0.0356(17) 0.020(8) Uiso 1 1 d . . .
N14 N 0.8716(2) 0.79225(14) -0.14919(14) 0.0193(6) Uani 1 1 d . . .
N15 N 0.9457(2) 0.82635(14) -0.02880(14) 0.0173(6) Uani 1 1 d . . .
N16 N 0.7554(3) 0.62611(19) -0.19856(17) 0.0282(7) Uani 1 1 d . . .
H16A H 0.723(3) 0.578(2) -0.2173(18) 0.025(9) Uiso 1 1 d . . .
H16B H 0.742(3) 0.671(2) -0.2259(17) 0.020(9) Uiso 1 1 d . . .
C11 C 1.1611(3) 0.92317(17) 0.11414(19) 0.0204(7) Uani 1 1 d . . .
C12 C 0.9753(3) 0.88086(17) 0.03976(17) 0.0194(7) Uani 1 1 d . . .
H12C H 0.9120 0.9322 0.0368 0.023 Uiso 1 1 calc R . .
C13 C 0.9495(3) 0.82873(17) 0.11305(17) 0.0180(7) Uani 1 1 d . . .
H13A H 0.8497 0.8304 0.1234 0.022 Uiso 1 1 calc R . .
C14 C 0.9984(3) 0.73392(17) 0.10631(17) 0.0178(7) Uani 1 1 d . . .
H14 H 1.0977 0.7343 0.0946 0.021 Uiso 1 1 calc R . .
C15 C 0.9113(3) 0.73948(16) -0.02714(18) 0.0171(7) Uani 1 1 d . . .
C16 C 0.8641(3) 0.71839(17) -0.10179(17) 0.0191(7) Uani 1 1 d . . .
C17 C 0.9191(3) 0.85389(18) -0.10360(18) 0.0203(7) Uani 1 1 d . . .
H17 H 0.9338 0.9119 -0.1203 0.024 Uiso 1 1 calc R . .
C18 C 0.9834(3) 0.68126(18) 0.17981(18) 0.0196(7) Uani 1 1 d . . .
H18 H 1.0333 0.7133 0.2233 0.024 Uiso 1 1 calc R . .
C19 C 1.0451(3) 0.59084(17) 0.17695(18) 0.0246(7) Uani 1 1 d . . .
H19B H 1.1421 0.5949 0.1632 0.030 Uiso 1 1 calc R . .
H19A H 1.0439 0.5631 0.2285 0.030 Uiso 1 1 calc R . .
C20 C 0.8135(3) 0.63422(18) -0.12680(18) 0.0229(7) Uani 1 1 d . . .
O1W O 0.7138(2) 0.49700(15) 0.20013(14) 0.0489(8) Uani 1 1 d . . .
H1WB H 0.7670 0.5207 0.1825 0.059 Uiso 1 1 d R . .
H1WA H 0.6415 0.4846 0.1639 0.059 Uiso 1 1 d R . .

loop_
_atom_site_aniso_label
_atom_site_aniso_U_11
_atom_site_aniso_U_22
_atom_site_aniso_U_33
_atom_site_aniso_U_23
_atom_site_aniso_U_13
_atom_site_aniso_U_12
S1 0.0249(4) 0.0162(4) 0.0256(5) -0.0039(4) -0.0024(3) -0.0017(3)
O1 0.0278(13) 0.0355(14) 0.0285(15) 0.0146(12) 0.0004(10) 0.0070(11)
O2 0.0510(16) 0.0250(12) 0.0171(15) 0.0031(11) 0.0086(12) -0.0006(11)
O3 0.0343(13) 0.0171(10) 0.0210(13) -0.0045(10) 0.0019(10) -0.0040(9)
N1 0.039(2) 0.0126(17) 0.0151(12) -0.0043(13) 0.0044(18) -0.0051(16)
N2 0.039(3) 0.016(2) 0.016(2) -0.0005(17) -0.002(2) -0.007(2)
C1 0.039(3) 0.0132(19) 0.0150(14) -0.0044(14) 0.002(2) -0.0056(17)
N1B 0.039(2) 0.0126(17) 0.0151(12) -0.0043(13) 0.0044(18) -0.0051(16)
N2B 0.039(3) 0.016(2) 0.016(2) -0.0005(17) -0.002(2) -0.007(2)
C1B 0.039(3) 0.0132(19) 0.0150(14) -0.0044(14) 0.002(2) -0.0056(17)
N3 0.0250(14) 0.0131(12) 0.0181(16) -0.0006(12) -0.0003(12) -0.0002(11)
N4 0.0232(14) 0.0149(12) 0.0191(16) 0.0022(11) 0.0009(11) -0.0026(10)
N5 0.0287(14) 0.0094(11) 0.0169(15) -0.0006(11) 0.0027(11) -0.0022(10)
N6 0.0341(16) 0.0142(13) 0.0247(19) -0.0047(13) 0.0051(14) -0.0080(12)
C2 0.0395(18) 0.0117(13) 0.0200(15) -0.0045(12) 0.0071(13) -0.0049(12)
C3 0.0223(16) 0.0093(13) 0.0257(19) 0.0012(13) 0.0025(13) -0.0009(12)
C4 0.0217(16) 0.0105(13) 0.0175(18) 0.0020(12) -0.0013(13) -0.0006(11)
C5 0.0183(15) 0.0163(14) 0.0131(17) 0.0017(13) -0.0005(13) 0.0038(12)
C6 0.0187(15) 0.0108(13) 0.0197(19) 0.0018(13) -0.0031(13) 0.0001(12)
C7 0.0256(17) 0.0161(15) 0.0202(19) -0.0011(14) 0.0025(14) -0.0033(12)
C8 0.0232(16) 0.0140(14) 0.0202(19) 0.0054(13) 0.0003(13) 0.0025(12)
C9 0.0354(19) 0.0206(15) 0.0170(19) 0.0020(14) 0.0039(14) -0.0015(14)
C10 0.0244(17) 0.0132(14) 0.026(2) 0.0001(14) -0.0043(14) 0.0021(12)
S2 0.0318(4) 0.0114(3) 0.0221(5) 0.0006(3) 0.0034(3) -0.0030(3)
O11 0.0210(12) 0.0477(14) 0.0188(14) 0.0056(12) 0.0003(10) -0.0065(10)
O12 0.0562(17) 0.0132(11) 0.0417(17) -0.0001(12) -0.0262(13) -0.0075(12)
O13 0.0578(16) 0.0150(10) 0.0246(14) 0.0061(10) -0.0135(11) -0.0108(10)
N11 0.0207(13) 0.0118(12) 0.0247(17) 0.0020(11) -0.0062(12) -0.0051(10)
N12 0.0259(15) 0.0173(13) 0.0261(19) 0.0077(13) -0.0089(13) -0.0089(11)
N13 0.0311(15) 0.0128(13) 0.0159(16) -0.0011(12) -0.0059(11) -0.0041(11)
N14 0.0192(13) 0.0161(12) 0.0221(16) 0.0052(11) -0.0018(11) -0.0016(10)
N15 0.0219(13) 0.0115(11) 0.0175(15) 0.0035(11) -0.0047(11) -0.0027(10)
N16 0.0464(19) 0.0151(15) 0.0216(18) 0.0006(14) -0.0098(14) -0.0046(13)
C11 0.0223(16) 0.0081(13) 0.030(2) 0.0030(14) -0.0026(14) 0.0014(12)
C12 0.0206(16) 0.0114(14) 0.0250(19) -0.0017(13) -0.0061(13) -0.0002(12)
C13 0.0181(15) 0.0157(14) 0.0201(18) 0.0023(13) 0.0001(13) -0.0028(12)
C14 0.0186(15) 0.0167(14) 0.0178(18) -0.0003(13) -0.0022(13) -0.0032(12)
C15 0.0210(16) 0.0111(13) 0.0187(19) 0.0037(13) -0.0030(13) -0.0002(12)
C16 0.0242(16) 0.0152(14) 0.0175(19) 0.0031(13) -0.0009(13) -0.0030(12)
C17 0.0198(16) 0.0169(14) 0.024(2) 0.0066(14) -0.0021(14) -0.0022(12)
C18 0.0198(16) 0.0211(15) 0.0177(18) 0.0023(14) -0.0008(13) -0.0058(13)
C19 0.0335(18) 0.0185(15) 0.0206(19) 0.0052(14) -0.0080(15) -0.0054(13)
C20 0.0288(18) 0.0182(15) 0.021(2) 0.0015(14) -0.0060(14) -0.0017(13)
O1W 0.0407(15) 0.0567(16) 0.0465(17) 0.0330(14) -0.0200(13) -0.0251(13)

loop_
_atom_type_symbol
_atom_type_description
_atom_type_scat_dispersion_real
_atom_type_scat_dispersion_imag
_atom_type_scat_source
C C 0.0033 0.0016 'International Tables Vol C Tables 4.2.6.8 and 6.1.1.4'
H H 0.0000 0.0000 'International Tables Vol C Tables 4.2.6.8 and 6.1.1.4'
N N 0.0061 0.0033 'International Tables Vol C Tables 4.2.6.8 and 6.1.1.4'
O O 0.0106 0.0060 'International Tables Vol C Tables 4.2.6.8 and 6.1.1.4'
S S 0.1246 0.1234 'International Tables Vol C Tables 4.2.6.8 and 6.1.1.4'

loop_
_geom_angle_atom_site_label_1
_geom_angle_atom_site_label_2
_geom_angle_atom_site_label_3
_geom_angle
C11 S1 C13 88.51(14)
C8 O1 H1 103(3)
C9 O2 H2 107(3)
C1 N1 C2 109.1(7)
C1 N2 H2A 120.2
C1 N2 H2B 119.9
H2A N2 H2B 120.0
C1 N2 H2BB 102.5
H2A N2 H2BB 119.4
C1 N2 H2BA 104.9
H2B N2 H2BA 123.4
H2BB N2 H2BA 97.1
N1 C1 N2 125.9(9)
N1 C1 S2 116.1(7)
N2 C1 S2 117.9(8)
C2 N1B C1B 111.5(9)
C1B N2B H2A 117.5
C1B N2B H2B 117.0
H2A N2B H2B 83.8
C1B N2B H2BB 121.1
H2A N2B H2BB 109.1
C1B N2B H2BA 120.2
H2B N2B H2BA 107.6
H2BB N2B H2BA 118.5
N2B C1B N1B 124.1(10)
N2B C1B S2 117.3(9)
N1B C1B S2 118.6(8)
C5 N3 C4 114.2(2)
C5 N3 H3 109(3)
C4 N3 H3 115(3)
C7 N4 C6 105.1(2)
C5 N5 C7 106.7(2)
C5 N5 C2 125.3(2)
C7 N5 C2 127.5(2)
C10 N6 H6A 122(2)
C10 N6 H6B 120(2)
H6A N6 H6B 118(3)
N1B C2 N5 116.1(5)
N1B C2 C3 111.3(6)
N5 C2 C3 109.2(2)
N5 C2 N1 108.1(4)
C3 C2 N1 107.3(5)
N1B C2 H2C 98.3
N5 C2 H2C 110.7
C3 C2 H2C 110.7
N1 C2 H2C 110.7
C2 C3 C4 112.4(2)
C2 C3 S2 103.50(19)
C4 C3 S2 111.35(19)
C2 C3 H3A 109.8
C4 C3 H3A 109.8
S2 C3 H3A 109.8
N3 C4 C8 112.6(2)
N3 C4 C3 105.8(2)
C8 C4 C3 113.5(2)
N3 C4 H4 108.3
C8 C4 H4 108.3
C3 C4 H4 108.3
N5 C5 C6 106.4(3)
N5 C5 N3 120.9(2)
C6 C5 N3 132.5(3)
C5 C6 N4 109.8(2)
C5 C6 C10 125.5(3)
N4 C6 C10 124.7(2)
N4 C7 N5 112.0(3)
N4 C7 H7 124.0
N5 C7 H7 124.0
O1 C8 C9 111.4(2)
O1 C8 C4 111.1(2)
C9 C8 C4 111.9(2)
O1 C8 H8 107.4
C9 C8 H8 107.4
C4 C8 H8 107.4
O2 C9 C8 110.4(2)
O2 C9 H9B 109.6
C8 C9 H9B 109.6
O2 C9 H9A 109.6
C8 C9 H9A 109.6
H9B C9 H9A 108.1
O3 C10 N6 122.5(3)
O3 C10 C6 119.1(3)
N6 C10 C6 118.4(3)
C1 S2 C3 88.9(4)
C3 S2 C1B 88.2(5)
C18 O11 H11 109(2)
C19 O12 H12 107(3)
C11 N11 C12 109.5(3)
C11 N12 H12A 121(2)
C11 N12 H12B 115(2)
H12A N12 H12B 119(3)
C15 N13 C14 118.4(2)
C15 N13 H13 114(2)
C14 N13 H13 118.8(19)
C17 N14 C16 105.2(2)
C17 N15 C15 106.7(2)
C17 N15 C12 127.2(2)
C15 N15 C12 124.9(2)
C20 N16 H16A 124(2)
C20 N16 H16B 119(2)
H16A N16 H16B 117(3)
N11 C11 N12 124.9(3)
N11 C11 S1 117.3(2)
N12 C11 S1 117.8(3)
N11 C12 N15 110.8(2)
N11 C12 C13 110.0(2)
N15 C12 C13 109.8(2)
N11 C12 H12C 108.7
N15 C12 H12C 108.7
C13 C12 H12C 108.7
C12 C13 C14 111.3(2)
C12 C13 S1 102.03(18)
C14 C13 S1 112.38(19)
C12 C13 H13A 110.3
C14 C13 H13A 110.3
S1 C13 H13A 110.3
N13 C14 C18 111.4(2)
N13 C14 C13 106.6(2)
C18 C14 C13 113.1(2)
N13 C14 H14 108.5
C18 C14 H14 108.5
C13 C14 H14 108.5
N13 C15 N15 120.0(3)
N13 C15 C16 133.9(3)
N15 C15 C16 105.9(2)
C15 C16 N14 109.4(2)
C15 C16 C20 125.3(3)
N14 C16 C20 125.3(3)
N14 C17 N15 112.9(2)
N14 C17 H17 123.6
N15 C17 H17 123.6
O11 C18 C19 111.1(2)
O11 C18 C14 109.3(2)
C19 C18 C14 113.5(3)
O11 C18 H18 107.5
C19 C18 H18 107.5
C14 C18 H18 107.5
O12 C19 C18 110.0(2)
O12 C19 H19B 109.7
C18 C19 H19B 109.7
O12 C19 H19A 109.7
C18 C19 H19A 109.7
H19B C19 H19A 108.2
O13 C20 N16 121.7(3)
O13 C20 C16 119.7(3)
N16 C20 C16 118.6(3)
H1WB O1W H1WA 110.5

loop_
_geom_bond_atom_site_label_1
_geom_bond_atom_site_label_2
_geom_bond_distance
S1 C11 1.791(3)
S1 C13 1.817(3)
O1 C8 1.434(3)
O1 H1 0.89(4)
O2 C9 1.424(4)
O2 H2 0.81(4)
O3 C10 1.271(4)
N1 C1 1.295(11)
N1 C2 1.562(10)
N2 C1 1.351(11)
N2 H2A 0.9005
N2 H2B 0.8988
N2 H2BB 0.9977
N2 H2BA 1.0357
C1 S2 1.838(13)
N1B C2 1.370(12)
N1B C1B 1.288(13)
N2B C1B 1.334(13)
N2B H2A 1.1246
N2B H2B 1.2061
N2B H2BB 0.8802
N2B H2BA 0.8937
C1B S2 1.721(15)
N3 C5 1.378(4)
N3 C4 1.475(3)
N3 H3 0.79(4)
N4 C7 1.312(3)
N4 C6 1.396(4)
N5 C5 1.368(4)
N5 C7 1.376(4)
N5 C2 1.465(3)
N6 C10 1.323(4)
N6 H6A 0.86(3)
N6 H6B 0.87(4)
C2 C3 1.527(4)
C2 H2C 1.0000
C3 C4 1.534(4)
C3 S2 1.813(3)
C3 H3A 1.0000
C4 C8 1.522(4)
C4 H4 1.0000
C5 C6 1.371(4)
C6 C10 1.459(4)
C7 H7 0.9500
C8 C9 1.509(4)
C8 H8 1.0000
C9 H9B 0.9900
C9 H9A 0.9900
O11 C18 1.430(3)
O11 H11 0.90(4)
O12 C19 1.438(4)
O12 H12 0.84(4)
O13 C20 1.259(3)
N11 C11 1.288(4)
N11 C12 1.463(4)
N12 C11 1.344(4)
N12 H12A 0.90(4)
N12 H12B 0.90(3)
N13 C15 1.351(4)
N13 C14 1.458(4)
N13 H13 0.86(3)
N14 C17 1.299(3)
N14 C16 1.405(3)
N15 C17 1.373(4)
N15 C15 1.376(3)
N15 C12 1.467(4)
N16 C20 1.339(4)
N16 H16A 0.86(3)
N16 H16B 0.85(3)
C12 C13 1.536(4)
C12 H12C 1.0000
C13 C14 1.538(4)
C13 H13A 1.0000
C14 C18 1.524(4)
C14 H14 1.0000
C15 C16 1.383(4)
C16 C20 1.440(4)
C17 H17 0.9500
C18 C19 1.515(4)
C18 H18 1.0000
C19 H19B 0.9900
C19 H19A 0.9900
O1W H1WB 0.7172
O1W H1WA 0.9319

loop_
_geom_hbond_atom_site_label_D
_geom_hbond_atom_site_label_H
_geom_hbond_atom_site_label_A
_geom_hbond_distance_DH
_geom_hbond_distance_HA
_geom_hbond_distance_DA
_geom_hbond_angle_DHA
_geom_hbond_site_symmetry_A
O1 H1 O3 0.89(4) 1.87(4) 2.755(3) 180(5) 2_645
O2 H2 N1 0.81(4) 1.89(4) 2.672(11) 165(4) 4_576
O2 H2 N1B 0.81(4) 2.06(4) 2.848(12) 165(4) 4_576
N2 H2A O13 0.90 2.05 2.912(8) 159.6 3_665
N2B H2BA O13 0.89 2.14 2.983(9) 156.1 3_665
N6 H6B O2 0.87(4) 2.03(4) 2.869(4) 161(3) 2_655
N6 H6A N11 0.86(3) 2.16(3) 2.990(4) 162(3) 3_775
O11 H11 N14 0.90(4) 1.85(4) 2.722(3) 163(3) 4_576
O12 H12 O13 0.84(4) 1.91(4) 2.736(4) 167(5) 3_765
N12 H12B N4 0.90(3) 2.12(3) 2.998(4) 166(3) 3_775
N12 H12A O1W 0.90(4) 2.00(4) 2.872(4) 161(3) 2_755

loop_
_geom_torsion_atom_site_label_1
_geom_torsion_atom_site_label_2
_geom_torsion_atom_site_label_3
_geom_torsion_atom_site_label_4
_geom_torsion
C2 N1 C1 N2 -173.5(8)
C2 N1 C1 S2 7.7(7)
C2 N1B C1B N2B -172.6(9)
C2 N1B C1B S2 5.6(9)
C1B N1B C2 N5 -148.1(6)
C1B N1B C2 C3 -22.2(7)
C1B N1B C2 N1 -96(4)
C5 N5 C2 N1B 124.4(6)
C7 N5 C2 N1B -64.9(7)
C5 N5 C2 C3 -2.5(4)
C7 N5 C2 C3 168.3(3)
C5 N5 C2 N1 113.9(5)
C7 N5 C2 N1 -75.3(5)
C1 N1 C2 N1B 79(4)
C1 N1 C2 N5 -149.4(5)
C1 N1 C2 C3 -31.8(6)
N1B C2 C3 C4 -92.7(5)
N5 C2 C3 C4 36.9(3)
N1 C2 C3 C4 -80.0(4)
N1B C2 C3 S2 27.6(5)
N5 C2 C3 S2 157.1(2)
N1 C2 C3 S2 40.3(4)
C5 N3 C4 C8 -179.8(2)
C5 N3 C4 C3 55.8(3)
C2 C3 C4 N3 -63.3(3)
S2 C3 C4 N3 -178.93(18)
C2 C3 C4 C8 172.8(2)
S2 C3 C4 C8 57.2(3)
C7 N5 C5 C6 -0.4(3)
C2 N5 C5 C6 171.9(3)
C7 N5 C5 N3 -177.3(2)
C2 N5 C5 N3 -4.9(4)
C4 N3 C5 N5 -24.1(4)
C4 N3 C5 C6 160.0(3)
N5 C5 C6 N4 0.3(3)
N3 C5 C6 N4 176.6(3)
N5 C5 C6 C10 -178.7(3)
N3 C5 C6 C10 -2.4(5)
C7 N4 C6 C5 0.0(3)
C7 N4 C6 C10 179.0(3)
C6 N4 C7 N5 -0.2(3)
C5 N5 C7 N4 0.4(3)
C2 N5 C7 N4 -171.7(3)
N3 C4 C8 O1 -77.8(3)
C3 C4 C8 O1 42.3(3)
N3 C4 C8 C9 47.4(3)
C3 C4 C8 C9 167.5(2)
O1 C8 C9 O2 -73.4(3)
C4 C8 C9 O2 161.5(2)
C5 C6 C10 O3 -12.2(4)
N4 C6 C10 O3 169.0(3)
C5 C6 C10 N6 168.1(3)
N4 C6 C10 N6 -10.7(4)
N1 C1 S2 C3 14.3(6)
N2 C1 S2 C3 -164.5(7)
N1 C1 S2 C1B -72(4)
N2 C1 S2 C1B 109(4)
C2 C3 S2 C1 -30.5(4)
C4 C3 S2 C1 90.5(4)
C2 C3 S2 C1B -19.7(4)
C4 C3 S2 C1B 101.3(4)
N2B C1B S2 C1 -78(4)
N1B C1B S2 C1 104(4)
N2B C1B S2 C3 -171.7(7)
N1B C1B S2 C3 10.0(7)
C12 N11 C11 N12 -173.2(3)
C12 N11 C11 S1 6.0(3)
C13 S1 C11 N11 14.5(2)
C13 S1 C11 N12 -166.3(2)
C11 N11 C12 N15 -150.5(2)
C11 N11 C12 C13 -28.9(3)
C17 N15 C12 N11 -77.8(3)
C15 N15 C12 N11 116.8(3)
C17 N15 C12 C13 160.5(3)
C15 N15 C12 C13 -5.0(4)
N11 C12 C13 C14 -83.0(3)
N15 C12 C13 C14 39.2(3)
N11 C12 C13 S1 37.1(3)
N15 C12 C13 S1 159.26(18)
C11 S1 C13 C12 -27.40(19)
C11 S1 C13 C14 91.9(2)
C15 N13 C14 C18 174.2(2)
C15 N13 C14 C13 50.3(3)
C12 C13 C14 N13 -61.0(3)
S1 C13 C14 N13 -174.68(19)
C12 C13 C14 C18 176.3(2)
S1 C13 C14 C18 62.5(3)
C14 N13 C15 N15 -17.2(4)
C14 N13 C15 C16 168.9(3)
C17 N15 C15 N13 -175.7(3)
C12 N15 C15 N13 -7.8(4)
C17 N15 C15 C16 -0.3(3)
C12 N15 C15 C16 167.6(2)
N13 C15 C16 N14 175.2(3)
N15 C15 C16 N14 0.8(3)
N13 C15 C16 C20 -3.9(5)
N15 C15 C16 C20 -178.4(3)
C17 N14 C16 C15 -0.9(3)
C17 N14 C16 C20 178.3(3)
C16 N14 C17 N15 0.7(3)
C15 N15 C17 N14 -0.3(3)
C12 N15 C17 N14 -167.8(2)
N13 C14 C18 O11 -58.6(3)
C13 C14 C18 O11 61.5(3)
N13 C14 C18 C19 66.1(3)
C13 C14 C18 C19 -173.8(2)
O11 C18 C19 O12 56.5(3)
C14 C18 C19 O12 -67.2(3)
C15 C16 C20 O13 -8.6(5)
N14 C16 C20 O13 172.3(3)
C15 C16 C20 N16 171.8(3)
N14 C16 C20 N16 -7.2(5)
